data_2229584
loop_
_publ_author_name
'Suchetan, P. A.'
'Foro, Sabine'
'Gowda, B. Thimme'

_publ_section_title
;
 2-Methyl-<i>N</i>-(4-nitrobenzoyl)benzenesulfonamide
;
_journal_coeditor_code BQ2287
_journal_issue 4
_journal_name_full 'Acta Crystallographica Section E'
_journal_page_first o929
_journal_paper_doi 10.1107/S1600536811009846
_journal_volume 67
_journal_year 2011
_chemical_formula_iupac 'C14 H12 N2 O5 S'
_chemical_formula_moiety 'C14 H12 N2 O5 S'
_chemical_formula_sum 'C14 H12 N2 O5 S'
_chemical_formula_weight 320.32
_chemical_name_systematic
;
2-Methyl-<i>N</i>-(4-nitrobenzoyl)benzenesulfonamide
;
_space_group_IT_number 4
_symmetry_cell_setting monoclinic
_symmetry_space_group_name_Hall 'P 2yb'
_symmetry_space_group_name_H-M 'P 1 21 1'
_atom_sites_solution_hydrogens geom
_atom_sites_solution_primary direct
_atom_sites_solution_secondary difmap
_audit_creation_method SHELXL-97
_cell_angle_alpha 90.00
_cell_angle_beta 104.45(2)
_cell_angle_gamma 90.00
_cell_formula_units_Z 2
_cell_length_a 11.088(2)
_cell_length_b 5.3490(7)
_cell_length_c 12.344(2)
_cell_measurement_reflns_used 1591
_cell_measurement_temperature 293(2)
_cell_measurement_theta_max 27.96
_cell_measurement_theta_min 2.86
_cell_volume 709.0(2)
_computing_cell_refinement
;
CrysAlis RED (Oxford Diffraction, 2009)
;
_computing_data_collection
;
CrysAlis CCD (Oxford Diffraction, 2009)
;
_computing_data_reduction
;
CrysAlis RED (Oxford Diffraction, 2009)
;
_computing_molecular_graphics 'PLATON (Spek, 2009)'
_computing_publication_material 'SHELXL97 (Sheldrick, 2008)'
_computing_structure_refinement 'SHELXL97 (Sheldrick, 2008)'
_computing_structure_solution 'SHELXS97 (Sheldrick, 2008)'
_diffrn_ambient_temperature 293(2)
_diffrn_measured_fraction_theta_full 0.973
_diffrn_measured_fraction_theta_max 0.973
_diffrn_measurement_device_type
;
Oxford Diffraction Xcalibur diffractometer
with a Sapphire CCD detector
;
_diffrn_measurement_method
;
Rotation method data acquisition using \w and \f
;
_diffrn_radiation_monochromator graphite
_diffrn_radiation_source 'fine-focus sealed tube'
_diffrn_radiation_type MoK\a
_diffrn_radiation_wavelength 0.71073
_diffrn_reflns_av_R_equivalents 0.0305
_diffrn_reflns_av_sigmaI/netI 0.0215
_diffrn_reflns_limit_h_max 13
_diffrn_reflns_limit_h_min -11
_diffrn_reflns_limit_k_max 2
_diffrn_reflns_limit_k_min -6
_diffrn_reflns_limit_l_max 5
_diffrn_reflns_limit_l_min -15
_diffrn_reflns_number 2485
_diffrn_reflns_theta_full 26.37
_diffrn_reflns_theta_max 26.37
_diffrn_reflns_theta_min 2.85
_diffrn_standards_decay_% 0
_diffrn_standards_number 0
_exptl_absorpt_coefficient_mu 0.255
_exptl_absorpt_correction_T_max 0.9799
_exptl_absorpt_correction_T_min 0.9140
_exptl_absorpt_correction_type multi-scan
_exptl_absorpt_process_details
;
(CrysAlis RED; Oxford Diffraction, 2009)
;
_exptl_crystal_colour colorless
_exptl_crystal_density_diffrn 1.501
_exptl_crystal_density_method 'not measured'
_exptl_crystal_description rod
_exptl_crystal_F_000 332
_exptl_crystal_size_max 0.36
_exptl_crystal_size_mid 0.14
_exptl_crystal_size_min 0.08
_refine_diff_density_max 0.404
_refine_diff_density_min -0.486
_refine_ls_abs_structure_details 'Flack (1983), 295 Friedel pairs'
_refine_ls_abs_structure_Flack 0.2(2)
_refine_ls_extinction_method none
_refine_ls_goodness_of_fit_ref 1.219
_refine_ls_hydrogen_treatment mixed
_refine_ls_matrix_type full
_refine_ls_number_parameters 203
_refine_ls_number_reflns 1912
_refine_ls_number_restraints 2
_refine_ls_restrained_S_all 1.219
_refine_ls_R_factor_all 0.0712
_refine_ls_R_factor_gt 0.0581
_refine_ls_shift/su_max 0.000
_refine_ls_shift/su_mean 0.000
_refine_ls_structure_factor_coef Fsqd
_refine_ls_weighting_details 'calc w=1/[\s^2^(Fo^2^)+(0.0445P)^2^+1.1687P] where P=(Fo^2^+2Fc^2^)/3'
_refine_ls_weighting_scheme calc
_refine_ls_wR_factor_gt 0.1335
_refine_ls_wR_factor_ref 0.1458
_reflns_number_gt 1701
_reflns_number_total 1912
_reflns_threshold_expression I>2sigma(I)
_cod_data_source_file bq2287.cif
_cod_data_source_block I
_cod_original_sg_symbol_H-M 'P 21'
_cod_database_code 2229584
_cod_database_fobs_code 2229584

loop_
_symmetry_equiv_pos_as_xyz
'x, y, z'
'-x, y+1/2, -z'

loop_
_atom_site_type_symbol
_atom_site_label
_atom_site_fract_x
_atom_site_fract_y
_atom_site_fract_z
_atom_site_U_iso_or_equiv
_atom_site_adp_type
_atom_site_calc_flag
_atom_site_refinement_flags
_atom_site_occupancy
_atom_site_disorder_assembly
_atom_site_disorder_group
C C1 0.7626(5) 0.1060(12) 0.1331(4) 0.0342(12) Uani d . 1 . .
C C2 0.6994(5) 0.3107(13) 0.0729(5) 0.0423(14) Uani d . 1 . .
C C3 0.5918(6) 0.3851(16) 0.1032(6) 0.0584(19) Uani d . 1 . .
H H3 0.5454 0.5171 0.0649 0.070 Uiso calc R 1 . .
C C4 0.5522(6) 0.2708(18) 0.1870(6) 0.064(2) Uani d . 1 . .
H H4 0.4819 0.3312 0.2066 0.076 Uiso calc R 1 . .
C C5 0.6146(6) 0.0673(17) 0.2430(6) 0.062(2) Uani d . 1 . .
H H5 0.5852 -0.0150 0.2977 0.075 Uiso calc R 1 . .
C C6 0.7216(5) -0.0105(17) 0.2157(4) 0.0472(14) Uani d . 1 . .
H H6 0.7666 -0.1440 0.2540 0.057 Uiso calc R 1 . .
C C7 1.0346(5) 0.2574(12) 0.2879(4) 0.0366(13) Uani d . 1 . .
C C8 1.1292(4) 0.4580(11) 0.3348(4) 0.0328(14) Uani d . 1 . .
C C9 1.1242(5) 0.5551(15) 0.4365(4) 0.0476(18) Uani d . 1 . .
H H9 1.0667 0.4932 0.4732 0.057 Uiso calc R 1 . .
C C10 1.2052(6) 0.7466(14) 0.4848(5) 0.0488(16) Uani d . 1 . .
H H10 1.2013 0.8180 0.5526 0.059 Uiso calc R 1 . .
C C11 1.2906(5) 0.8261(13) 0.4292(5) 0.0409(14) Uani d . 1 . .
C C12 1.2986(5) 0.7304(14) 0.3293(5) 0.0464(16) Uani d . 1 . .
H H12 1.3574 0.7902 0.2936 0.056 Uiso calc R 1 . .
C C13 1.2161(5) 0.5394(15) 0.2817(4) 0.0451(17) Uani d . 1 . .
H H13 1.2205 0.4681 0.2140 0.054 Uiso calc R 1 . .
C C14 0.7364(6) 0.4421(13) -0.0192(5) 0.0554(18) Uani d . 1 . .
H H14A 0.7156 0.3408 -0.0855 0.067 Uiso calc R 1 . .
H H14B 0.8245 0.4721 0.0015 0.067 Uiso calc R 1 . .
H H14C 0.6929 0.5986 -0.0335 0.067 Uiso calc R 1 . .
N N1 1.0112(4) 0.2138(9) 0.1743(3) 0.0319(10) Uani d D 1 . .
H H1N 1.031(5) 0.298(11) 0.121(4) 0.038 Uiso d D 1 . .
N N2 1.3751(4) 1.0337(13) 0.4783(4) 0.0491(13) Uani d . 1 . .
O O1 0.9359(4) -0.2274(9) 0.1691(3) 0.0492(11) Uani d . 1 . .
O O2 0.9059(3) 0.0189(10) -0.0029(3) 0.0428(9) Uani d . 1 . .
O O3 0.9818(4) 0.1447(10) 0.3468(3) 0.0539(13) Uani d . 1 . .
O O4 1.3758(5) 1.0989(12) 0.5732(4) 0.0753(16) Uani d . 1 . .
O O5 1.4394(4) 1.1259(11) 0.4219(4) 0.0690(15) Uani d . 1 . .
S S1 0.90691(11) 0.0026(3) 0.11283(10) 0.0351(3) Uani d . 1 . .

loop_
_atom_site_aniso_label
_atom_site_aniso_U_11
_atom_site_aniso_U_22
_atom_site_aniso_U_33
_atom_site_aniso_U_12
_atom_site_aniso_U_13
_atom_site_aniso_U_23
C1 0.037(3) 0.039(3) 0.026(2) -0.002(3) 0.0066(19) -0.006(2)
C2 0.039(3) 0.043(4) 0.040(3) -0.004(3) 0.000(2) -0.005(3)
C3 0.037(3) 0.062(5) 0.068(4) 0.008(3) -0.003(3) -0.009(4)
C4 0.044(3) 0.082(6) 0.068(5) -0.008(4) 0.021(3) -0.025(5)
C5 0.051(3) 0.081(7) 0.059(4) -0.015(4) 0.021(3) -0.003(4)
C6 0.042(3) 0.054(4) 0.044(3) -0.006(4) 0.007(2) -0.001(4)
C7 0.031(3) 0.041(4) 0.036(3) 0.001(3) 0.005(2) 0.005(3)
C8 0.027(2) 0.039(4) 0.031(2) 0.001(2) 0.0022(18) 0.005(2)
C9 0.038(3) 0.068(6) 0.036(3) -0.006(3) 0.008(2) -0.002(3)
C10 0.050(3) 0.053(4) 0.041(3) 0.001(3) 0.007(3) -0.011(3)
C11 0.031(3) 0.044(4) 0.041(3) 0.004(3) -0.002(2) 0.004(3)
C12 0.035(3) 0.061(5) 0.043(3) -0.010(3) 0.008(2) 0.000(3)
C13 0.038(3) 0.065(5) 0.031(2) -0.008(3) 0.006(2) -0.005(3)
C14 0.064(4) 0.044(5) 0.052(3) 0.007(3) 0.001(3) 0.005(3)
N1 0.036(2) 0.032(3) 0.026(2) -0.004(2) 0.0047(17) 0.0006(19)
N2 0.036(2) 0.046(4) 0.057(3) 0.003(3) -0.002(2) -0.006(3)
O1 0.052(2) 0.039(3) 0.052(2) 0.007(2) 0.0060(19) 0.006(2)
O2 0.0432(19) 0.047(3) 0.0359(17) 0.002(2) 0.0052(14) -0.006(2)
O3 0.054(2) 0.066(3) 0.040(2) -0.015(2) 0.0095(18) 0.003(2)
O4 0.083(4) 0.079(4) 0.059(3) -0.020(3) 0.010(2) -0.027(3)
O5 0.053(3) 0.070(4) 0.083(3) -0.020(3) 0.015(2) -0.002(3)
S1 0.0365(6) 0.0337(7) 0.0330(6) 0.0020(7) 0.0043(4) -0.0006(7)

loop_
_atom_type_symbol
_atom_type_description
_atom_type_scat_dispersion_real
_atom_type_scat_dispersion_imag
_atom_type_scat_source
C C 0.0033 0.0016 'International Tables Vol C Tables 4.2.6.8 and 6.1.1.4'
H H 0.0000 0.0000 'International Tables Vol C Tables 4.2.6.8 and 6.1.1.4'
N N 0.0061 0.0033 'International Tables Vol C Tables 4.2.6.8 and 6.1.1.4'
O O 0.0106 0.0060 'International Tables Vol C Tables 4.2.6.8 and 6.1.1.4'
S S 0.1246 0.1234 'International Tables Vol C Tables 4.2.6.8 and 6.1.1.4'

loop_
_geom_angle_atom_site_label_1
_geom_angle_atom_site_label_2
_geom_angle_atom_site_label_3
_geom_angle_site_symmetry_1
_geom_angle_site_symmetry_3
_geom_angle
_geom_angle_publ_flag
C6 C1 C2 . . 122.3(5) ?
C6 C1 S1 . . 116.4(5) ?
C2 C1 S1 . . 121.1(4) ?
C3 C2 C1 . . 115.2(6) ?
C3 C2 C14 . . 119.4(6) ?
C1 C2 C14 . . 125.4(5) ?
C4 C3 C2 . . 122.3(7) ?
C4 C3 H3 . . 118.9 ?
C2 C3 H3 . . 118.9 ?
C3 C4 C5 . . 121.2(7) ?
C3 C4 H4 . . 119.4 ?
C5 C4 H4 . . 119.4 ?
C6 C5 C4 . . 118.0(7) ?
C6 C5 H5 . . 121.0 ?
C4 C5 H5 . . 121.0 ?
C1 C6 C5 . . 120.9(7) ?
C1 C6 H6 . . 119.6 ?
C5 C6 H6 . . 119.6 ?
O3 C7 N1 . . 122.2(5) ?
O3 C7 C8 . . 121.4(5) ?
N1 C7 C8 . . 116.5(4) ?
C13 C8 C9 . . 120.9(5) ?
C13 C8 C7 . . 123.2(5) ?
C9 C8 C7 . . 115.9(5) ?
C8 C9 C10 . . 120.1(5) ?
C8 C9 H9 . . 120.0 ?
C10 C9 H9 . . 120.0 ?
C11 C10 C9 . . 117.8(6) ?
C11 C10 H10 . . 121.1 ?
C9 C10 H10 . . 121.1 ?
C12 C11 C10 . . 123.3(6) ?
C12 C11 N2 . . 118.4(5) ?
C10 C11 N2 . . 118.3(5) ?
C11 C12 C13 . . 118.2(6) ?
C11 C12 H12 . . 120.9 ?
C13 C12 H12 . . 120.9 ?
C8 C13 C12 . . 119.8(5) ?
C8 C13 H13 . . 120.1 ?
C12 C13 H13 . . 120.1 ?
C2 C14 H14A . . 109.5 ?
C2 C14 H14B . . 109.5 ?
H14A C14 H14B . . 109.5 ?
C2 C14 H14C . . 109.5 ?
H14A C14 H14C . . 109.5 ?
H14B C14 H14C . . 109.5 ?
C7 N1 S1 . . 120.8(4) ?
C7 N1 H1N . . 132(4) ?
S1 N1 H1N . . 106(4) ?
O5 N2 O4 . . 124.6(6) ?
O5 N2 C11 . . 118.0(5) ?
O4 N2 C11 . . 117.3(5) ?
O1 S1 O2 . . 119.3(3) ?
O1 S1 N1 . . 108.8(3) ?
O2 S1 N1 . . 104.3(2) ?
O1 S1 C1 . . 107.9(3) ?
O2 S1 C1 . . 109.9(2) ?
N1 S1 C1 . . 105.9(3) ?

loop_
_geom_bond_atom_site_label_1
_geom_bond_atom_site_label_2
_geom_bond_site_symmetry_2
_geom_bond_distance
_geom_bond_publ_flag
C1 C6 . 1.366(8) ?
C1 C2 . 1.408(9) ?
C1 S1 . 1.769(5) ?
C2 C3 . 1.395(9) ?
C2 C14 . 1.479(8) ?
C3 C4 . 1.365(10) ?
C3 H3 . 0.9300 ?
C4 C5 . 1.380(12) ?
C4 H4 . 0.9300 ?
C5 C6 . 1.377(8) ?
C5 H5 . 0.9300 ?
C6 H6 . 0.9300 ?
C7 O3 . 1.202(6) ?
C7 N1 . 1.381(6) ?
C7 C8 . 1.511(8) ?
C8 C13 . 1.366(7) ?
C8 C9 . 1.371(7) ?
C9 C10 . 1.395(9) ?
C9 H9 . 0.9300 ?
C10 C11 . 1.369(9) ?
C10 H10 . 0.9300 ?
C11 C12 . 1.359(8) ?
C11 N2 . 1.481(9) ?
C12 C13 . 1.399(9) ?
C12 H12 . 0.9300 ?
C13 H13 . 0.9300 ?
C14 H14A . 0.9600 ?
C14 H14B . 0.9600 ?
C14 H14C . 0.9600 ?
N1 S1 . 1.659(5) ?
N1 H1N . 0.87(3) ?
N2 O5 . 1.219(7) ?
N2 O4 . 1.220(6) ?
O1 S1 . 1.410(5) ?
O2 S1 . 1.428(3) ?

loop_
_geom_hbond_atom_site_label_D
_geom_hbond_atom_site_label_H
_geom_hbond_atom_site_label_A
_geom_hbond_site_symmetry_A
_geom_hbond_distance_DH
_geom_hbond_distance_HA
_geom_hbond_distance_DA
_geom_hbond_angle_DHA
N1 H1N O2 2_755 0.87(3) 2.12(4) 2.992(6) 174(5)

loop_
_geom_torsion_atom_site_label_1
_geom_torsion_atom_site_label_2
_geom_torsion_atom_site_label_3
_geom_torsion_atom_site_label_4
_geom_torsion_site_symmetry_1
_geom_torsion_site_symmetry_2
_geom_torsion_site_symmetry_3
_geom_torsion_site_symmetry_4
_geom_torsion
_geom_torsion_publ_flag
C6 C1 C2 C3 . . . . -0.3(8) ?
S1 C1 C2 C3 . . . . -175.1(5) ?
C6 C1 C2 C14 . . . . -178.4(6) ?
S1 C1 C2 C14 . . . . 6.7(8) ?
C1 C2 C3 C4 . . . . 1.4(10) ?
C14 C2 C3 C4 . . . . 179.6(6) ?
C2 C3 C4 C5 . . . . -2.8(11) ?
C3 C4 C5 C6 . . . . 3.0(11) ?
C2 C1 C6 C5 . . . . 0.7(9) ?
S1 C1 C6 C5 . . . . 175.7(5) ?
C4 C5 C6 C1 . . . . -1.9(10) ?
O3 C7 C8 C13 . . . . 160.5(6) ?
N1 C7 C8 C13 . . . . -20.4(8) ?
O3 C7 C8 C9 . . . . -18.9(9) ?
N1 C7 C8 C9 . . . . 160.3(5) ?
C13 C8 C9 C10 . . . . 2.6(9) ?
C7 C8 C9 C10 . . . . -178.0(5) ?
C8 C9 C10 C11 . . . . -2.0(10) ?
C9 C10 C11 C12 . . . . 1.0(10) ?
C9 C10 C11 N2 . . . . 178.5(6) ?
C10 C11 C12 C13 . . . . -0.6(10) ?
N2 C11 C12 C13 . . . . -178.1(5) ?
C9 C8 C13 C12 . . . . -2.2(9) ?
C7 C8 C13 C12 . . . . 178.4(6) ?
C11 C12 C13 C8 . . . . 1.2(9) ?
O3 C7 N1 S1 . . . . 0.5(8) ?
C8 C7 N1 S1 . . . . -178.6(4) ?
C12 C11 N2 O5 . . . . 7.1(8) ?
C10 C11 N2 O5 . . . . -170.5(6) ?
C12 C11 N2 O4 . . . . -172.3(6) ?
C10 C11 N2 O4 . . . . 10.1(9) ?
C7 N1 S1 O1 . . . . -53.9(5) ?
C7 N1 S1 O2 . . . . 177.8(4) ?
C7 N1 S1 C1 . . . . 61.8(5) ?
C6 C1 S1 O1 . . . . 14.8(5) ?
C2 C1 S1 O1 . . . . -170.0(4) ?
C6 C1 S1 O2 . . . . 146.4(5) ?
C2 C1 S1 O2 . . . . -38.4(6) ?
C6 C1 S1 N1 . . . . -101.5(5) ?
C2 C1 S1 N1 . . . . 73.6(5) ?
